data_4070165
loop_
_publ_author_name
'Moreno, Aitor'
'Pregosin, Paul S.'
'Laurenczy, G\'abor'
'Phillips, Andrew D.'
'Dyson, Paul J.'

_publ_section_title
;
 Influence of Ion Pairing on Styrene Hydrogenation Using a Cationic
 \h6-Arene \b-Diketiminato&#x2212;Ruthenium Complex
;
_journal_issue 22
_journal_name_full Organometallics
_journal_page_first 6432
_journal_paper_doi 10.1021/om900634s
_journal_volume 28
_journal_year 2009
_chemical_formula_moiety 'C32 H12 B F24, C27 H31 N2 Ru'
_chemical_formula_sum 'C59 H43 B F24 N2 Ru'
_chemical_formula_weight 1347.83
_chemical_name_systematic
;
 ?
;
_space_group_IT_number 19
_symmetry_cell_setting orthorhombic
_symmetry_Int_Tables_number 19
_symmetry_space_group_name_Hall 'P 2ac 2ab'
_symmetry_space_group_name_H-M 'P 21 21 21'
_atom_sites_solution_hydrogens geom
_atom_sites_solution_primary direct
_atom_sites_solution_secondary difmap
_audit_creation_method SHELXL-97
_cell_angle_alpha 90.00
_cell_angle_beta 90.00
_cell_angle_gamma 90.00
_cell_formula_units_Z 4
_cell_length_a 12.9203(2)
_cell_length_b 17.8659(3)
_cell_length_c 24.7718(4)
_cell_measurement_reflns_used 39160
_cell_measurement_temperature 133(2)
_cell_measurement_theta_max 28.7626
_cell_measurement_theta_min 2.7115
_cell_volume 5718.14(16)
_computing_cell_refinement
;
CrysAlis RED, Oxford Diffraction Ltd.,
Version 1.171.32.24 (release 21-04-2008 CrysAlis171 .NET)
(compiled Apr 21 2008,18:23:10)
;
_computing_data_collection
;
CrysAlis CCD, Oxford Diffraction Ltd.,
Version 1.171.32.24 (release 21-04-2008 CrysAlis171 .NET)
(compiled Apr 21 2008,18:23:10)
;
_computing_data_reduction
;
CrysAlis RED, Oxford Diffraction Ltd.,
Version 1.171.32.24 (release 21-04-2008 CrysAlis171 .NET)
(compiled Apr 21 2008,18:23:10)
;
_computing_molecular_graphics 'XP, SHELXTL v. 6.14 (Bruker, 2003)'
_computing_publication_material 'XCIF, SHELXTL, v. 6.14 (Bruker, 2003)'
_computing_structure_refinement 'SHELXL-97 v. 6.14 (Sheldrick, 1997)'
_computing_structure_solution 'SHELXS-97 v. 6.14 (Sheldrick, 1990)'
_diffrn_ambient_temperature 133(2)
_diffrn_detector 'Oxford Diffraction Sapphire CCD'
_diffrn_detector_area_resol_mean 8.2812
_diffrn_measured_fraction_theta_full 0.998
_diffrn_measured_fraction_theta_max 0.998
_diffrn_measurement_device_type 'Kuma KM4'
_diffrn_measurement_method '\F and \W scans'
_diffrn_radiation_monochromator graphite
_diffrn_radiation_source 'Kuma (Mo) X-ray Source'
_diffrn_radiation_type MoK\a
_diffrn_radiation_wavelength 0.71073
_diffrn_reflns_av_R_equivalents 0.0304
_diffrn_reflns_av_sigmaI/netI 0.0163
_diffrn_reflns_limit_h_max 15
_diffrn_reflns_limit_h_min -15
_diffrn_reflns_limit_k_max 21
_diffrn_reflns_limit_k_min -21
_diffrn_reflns_limit_l_max 29
_diffrn_reflns_limit_l_min -29
_diffrn_reflns_number 54473
_diffrn_reflns_theta_full 25.00
_diffrn_reflns_theta_max 25.00
_diffrn_reflns_theta_min 2.72
_exptl_absorpt_coefficient_mu 0.394
_exptl_absorpt_correction_T_max 0.885
_exptl_absorpt_correction_T_min 0.835
_exptl_absorpt_correction_type multi-scan
_exptl_absorpt_process_details
;
CrysAlis RED, Oxford Diffraction Ltd.,
Version 1.171.32.5 (release 08-05-2007 CrysAlis171 .NET)
(compiled May  8 2007,13:10:02)
Empirical absorption correction using spherical harmonics,
 implemented in SCALE3 ABSPACK scaling algorithm.
;
_exptl_crystal_colour red
_exptl_crystal_density_diffrn 1.566
_exptl_crystal_density_method 'not measured'
_exptl_crystal_description prism
_exptl_crystal_F_000 2704
_exptl_crystal_size_max 0.52
_exptl_crystal_size_mid 0.34
_exptl_crystal_size_min 0.31
_refine_diff_density_max 0.499
_refine_diff_density_min -0.440
_refine_diff_density_rms 0.050
_refine_ls_abs_structure_details 'Flack H D (1983), Acta Cryst. A39, 876-881'
_refine_ls_abs_structure_Flack 0.03(2)
_refine_ls_extinction_method none
_refine_ls_goodness_of_fit_ref 1.074
_refine_ls_hydrogen_treatment constr
_refine_ls_matrix_type full
_refine_ls_number_parameters 825
_refine_ls_number_reflns 10071
_refine_ls_number_restraints 6
_refine_ls_restrained_S_all 1.076
_refine_ls_R_factor_all 0.0346
_refine_ls_R_factor_gt 0.0294
_refine_ls_shift/su_max 0.001
_refine_ls_shift/su_mean 0.000
_refine_ls_structure_factor_coef Fsqd
_refine_ls_weighting_details 'calc w=1/[\s^2^(Fo^2^)+(0.0329P)^2^+4.6980P] where P=(Fo^2^+2Fc^2^)/3'
_refine_ls_weighting_scheme calc
_refine_ls_wR_factor_gt 0.0707
_refine_ls_wR_factor_ref 0.0765
_reflns_number_gt 9279
_reflns_number_total 10071
_reflns_threshold_expression I>2\s(I)
_cod_data_source_file om900634s_si_002.cif
_cod_data_source_block adp477
_cod_database_code 4070165

loop_
_symmetry_equiv_pos_as_xyz
'x, y, z'
'-x+1/2, -y, z+1/2'
'-x, y+1/2, -z+1/2'
'x+1/2, -y+1/2, -z'

loop_
_atom_site_label
_atom_site_type_symbol
_atom_site_fract_x
_atom_site_fract_y
_atom_site_fract_z
_atom_site_U_iso_or_equiv
_atom_site_adp_type
_atom_site_occupancy
_atom_site_symmetry_multiplicity
_atom_site_calc_flag
_atom_site_refinement_flags
_atom_site_disorder_assembly
_atom_site_disorder_group
Ru1 Ru 0.254153(16) 0.998865(12) -0.043802(7) 0.02427(6) Uani 1 1 d . . .
N1 N 0.22357(17) 0.98692(13) 0.03482(8) 0.0277(5) Uani 1 1 d . . .
N2 N 0.39894(18) 1.02551(13) -0.02433(9) 0.0266(5) Uani 1 1 d . . .
C1 C 0.1154(2) 0.97562(19) 0.04839(12) 0.0378(7) Uani 1 1 d . . .
C2 C 0.0773(3) 0.9023(2) 0.05075(14) 0.0510(10) Uani 1 1 d . . .
C3 C -0.0292(4) 0.8942(4) 0.05969(15) 0.0754(16) Uani 1 1 d . . .
H3 H -0.0584 0.8455 0.0609 0.090 Uiso 1 1 calc R . .
C4 C -0.0917(4) 0.9546(5) 0.06659(17) 0.0864(19) Uani 1 1 d . . .
H4 H -0.1638 0.9474 0.0722 0.104 Uiso 1 1 calc R . .
C5 C -0.0525(3) 1.0257(4) 0.06560(15) 0.0757(16) Uani 1 1 d . . .
H5 H -0.0973 1.0671 0.0715 0.091 Uiso 1 1 calc R . .
C6 C 0.0536(3) 1.0384(3) 0.05596(13) 0.0525(10) Uani 1 1 d . . .
C7 C 0.1481(4) 0.8359(2) 0.04548(16) 0.0620(11) Uani 1 1 d . . .
H7A H 0.1068 0.7899 0.0441 0.093 Uiso 1 1 calc R . .
H7B H 0.1948 0.8340 0.0766 0.093 Uiso 1 1 calc R . .
H7C H 0.1889 0.8405 0.0123 0.093 Uiso 1 1 calc R . .
C8 C 0.0961(4) 1.1166(2) 0.05481(16) 0.0621(12) Uani 1 1 d . . .
H8A H 0.1380 1.1235 0.0222 0.093 Uiso 1 1 calc R . .
H8B H 0.1393 1.1249 0.0868 0.093 Uiso 1 1 calc R . .
H8C H 0.0388 1.1526 0.0547 0.093 Uiso 1 1 calc R . .
C9 C 0.2893(2) 0.99135(16) 0.07719(10) 0.0291(6) Uani 1 1 d . . .
C10 C 0.2480(3) 0.98252(18) 0.13374(10) 0.0403(7) Uani 1 1 d . . .
H10A H 0.2102 0.9352 0.1366 0.060 Uiso 1 1 calc R . .
H10B H 0.2013 1.0242 0.1420 0.060 Uiso 1 1 calc R . .
H10C H 0.3058 0.9825 0.1594 0.060 Uiso 1 1 calc R . .
C11 C 0.3936(2) 1.00540(18) 0.07148(10) 0.0307(6) Uani 1 1 d . . .
H11 H 0.4342 1.0031 0.1034 0.037 Uiso 1 1 calc R . .
C12 C 0.4457(2) 1.02258(16) 0.02405(11) 0.0304(6) Uani 1 1 d . . .
C13 C 0.5601(2) 1.0404(2) 0.02813(13) 0.0412(8) Uani 1 1 d . . .
H13A H 0.5719 1.0926 0.0175 0.062 Uiso 1 1 calc R . .
H13B H 0.5991 1.0072 0.0041 0.062 Uiso 1 1 calc R . .
H13C H 0.5833 1.0331 0.0654 0.062 Uiso 1 1 calc R . .
C14 C 0.4617(2) 1.05553(19) -0.06771(12) 0.0331(7) Uani 1 1 d . . .
C15 C 0.4622(3) 1.1323(2) -0.07554(13) 0.0404(8) Uani 1 1 d . . .
C16 C 0.5209(3) 1.1610(3) -0.11797(15) 0.0576(11) Uani 1 1 d . . .
H16 H 0.5215 1.2133 -0.1249 0.069 Uiso 1 1 calc R . .
C17 C 0.5789(3) 1.1127(3) -0.15012(15) 0.0661(14) Uani 1 1 d . . .
H17 H 0.6191 1.1325 -0.1789 0.079 Uiso 1 1 calc R . .
C18 C 0.5786(3) 1.0374(3) -0.14092(14) 0.0583(12) Uani 1 1 d . . .
H18 H 0.6190 1.0056 -0.1633 0.070 Uiso 1 1 calc R . .
C19 C 0.5202(2) 1.0062(2) -0.09942(11) 0.0414(8) Uani 1 1 d . . .
C20 C 0.4023(3) 1.18356(19) -0.03962(15) 0.0483(8) Uani 1 1 d . . .
H20A H 0.4286 1.1796 -0.0026 0.072 Uiso 1 1 calc R . .
H20B H 0.3290 1.1695 -0.0403 0.072 Uiso 1 1 calc R . .
H20C H 0.4100 1.2352 -0.0523 0.072 Uiso 1 1 calc R . .
C21 C 0.5205(3) 0.9232(2) -0.08915(15) 0.0548(10) Uani 1 1 d . . .
H21A H 0.4493 0.9057 -0.0839 0.082 Uiso 1 1 calc R . .
H21B H 0.5612 0.9124 -0.0567 0.082 Uiso 1 1 calc R . .
H21C H 0.5511 0.8973 -0.1202 0.082 Uiso 1 1 calc R . .
C22 C 0.2171(3) 0.9198(2) -0.10698(13) 0.0447(9) Uani 1 1 d . . .
H22 H 0.2420 0.8698 -0.1084 0.054 Uiso 1 1 calc R . .
C23 C 0.1248(3) 0.9357(2) -0.08066(13) 0.0415(8) Uani 1 1 d . . .
H23 H 0.0833 0.8961 -0.0671 0.050 Uiso 1 1 calc R . .
C24 C 0.0933(2) 1.0089(2) -0.07408(12) 0.0425(8) Uani 1 1 d . . .
H24 H 0.0298 1.0197 -0.0563 0.051 Uiso 1 1 calc R . .
C25 C 0.1551(3) 1.0673(2) -0.09366(15) 0.0462(9) Uani 1 1 d . . .
H25 H 0.1368 1.1177 -0.0862 0.055 Uiso 1 1 calc R . .
C26 C 0.2438(3) 1.0519(2) -0.12420(12) 0.0481(9) Uani 1 1 d . . .
H26 H 0.2829 1.0915 -0.1396 0.058 Uiso 1 1 calc R . .
B1 B 0.6445(2) -0.02915(17) 0.23782(12) 0.0218(6) Uani 1 1 d . . .
C27 C 0.2739(2) 0.9779(2) -0.13163(12) 0.0504(10) Uani 1 1 d . . .
H27 H 0.3325 0.9664 -0.1533 0.060 Uiso 1 1 calc R . .
C28 C 0.6038(2) 0.05015(14) 0.21318(11) 0.0239(6) Uani 1 1 d . . .
C29 C 0.6533(2) 0.08959(16) 0.17160(11) 0.0277(6) Uani 1 1 d . . .
H29 H 0.7178 0.0720 0.1583 0.033 Uiso 1 1 calc R . .
C30 C 0.6097(3) 0.15424(16) 0.14937(11) 0.0315(7) Uani 1 1 d . . .
C31 C 0.5164(3) 0.18103(16) 0.16696(13) 0.0353(7) Uani 1 1 d . . .
H31 H 0.4872 0.2248 0.1515 0.042 Uiso 1 1 calc R . .
C32 C 0.4654(2) 0.14306(16) 0.20780(13) 0.0326(7) Uani 1 1 d . A .
C33 C 0.5092(2) 0.07864(16) 0.23008(12) 0.0287(6) Uani 1 1 d . . .
H33 H 0.4728 0.0533 0.2579 0.034 Uiso 1 1 calc R . .
C34 C 0.6706(3) 0.19631(18) 0.10733(13) 0.0441(8) Uani 1 1 d . . .
C35 C 0.3640(3) 0.17010(17) 0.22803(18) 0.0464(9) Uani 1 1 d . . .
C36 C 0.5659(2) -0.09064(14) 0.21139(11) 0.0213(5) Uani 1 1 d . . .
C37 C 0.5820(2) -0.11179(15) 0.15746(11) 0.0257(6) Uani 1 1 d . . .
H37 H 0.6414 -0.0934 0.1392 0.031 Uiso 1 1 calc R . .
C38 C 0.5150(2) -0.15819(15) 0.12998(11) 0.0285(6) Uani 1 1 d . . .
C39 C 0.4262(2) -0.18503(16) 0.15464(12) 0.0286(6) Uani 1 1 d . . .
H39 H 0.3797 -0.2169 0.1359 0.034 Uiso 1 1 calc R . .
C40 C 0.4073(2) -0.16395(15) 0.20733(12) 0.0283(6) Uani 1 1 d . B .
C41 C 0.4762(2) -0.11773(15) 0.23520(11) 0.0237(6) Uani 1 1 d . . .
H41 H 0.4612 -0.1045 0.2715 0.028 Uiso 1 1 calc R . .
C42 C 0.5403(3) -0.18268(18) 0.07390(13) 0.0397(8) Uani 1 1 d . . .
C43 C 0.3091(3) -0.19071(18) 0.23329(15) 0.0395(8) Uani 1 1 d D . .
C44 C 0.6438(2) -0.02559(14) 0.30449(10) 0.0215(5) Uani 1 1 d . . .
C45 C 0.6456(2) -0.09032(15) 0.33631(11) 0.0225(5) Uani 1 1 d . . .
H45 H 0.6355 -0.1376 0.3196 0.027 Uiso 1 1 calc R . .
C46 C 0.6620(2) -0.08715(16) 0.39221(11) 0.0239(6) Uani 1 1 d . . .
C47 C 0.6765(2) -0.01943(15) 0.41823(10) 0.0246(6) Uani 1 1 d . . .
H47 H 0.6872 -0.0175 0.4561 0.030 Uiso 1 1 calc R . .
C48 C 0.6750(2) 0.04512(15) 0.38780(11) 0.0238(6) Uani 1 1 d . . .
C49 C 0.6582(2) 0.04245(15) 0.33215(11) 0.0234(6) Uani 1 1 d . . .
H49 H 0.6563 0.0880 0.3123 0.028 Uiso 1 1 calc R . .
C50 C 0.6616(3) -0.15726(17) 0.42500(12) 0.0327(7) Uani 1 1 d . . .
C51 C 0.6889(2) 0.11974(17) 0.41429(12) 0.0312(7) Uani 1 1 d . . .
C52 C 0.7653(2) -0.04813(14) 0.22329(9) 0.0233(5) Uani 1 1 d . . .
C53 C 0.7986(2) -0.12076(16) 0.21095(11) 0.0268(6) Uani 1 1 d . . .
H53 H 0.7484 -0.1594 0.2079 0.032 Uiso 1 1 calc R . .
C54 C 0.9017(2) -0.13828(17) 0.20309(12) 0.0332(7) Uani 1 1 d . C .
C55 C 0.9783(2) -0.08408(18) 0.20864(13) 0.0352(7) Uani 1 1 d . . .
H55 H 1.0493 -0.0961 0.2035 0.042 Uiso 1 1 calc R . .
C56 C 0.9480(2) -0.01253(18) 0.22178(10) 0.0332(7) Uani 1 1 d . . .
C57 C 0.8438(2) 0.00498(18) 0.22847(10) 0.0273(6) Uani 1 1 d . . .
H57 H 0.8254 0.0551 0.2369 0.033 Uiso 1 1 calc R . .
C58 C 0.9311(3) -0.2178(2) 0.19217(18) 0.0536(10) Uani 1 1 d . . .
C59 C 1.0272(3) 0.0475(2) 0.23054(13) 0.0445(9) Uani 1 1 d . . .
F1 F 0.73382(18) 0.15365(11) 0.07906(8) 0.0558(5) Uani 1 1 d . . .
F2 F 0.7265(3) 0.25042(18) 0.12799(10) 0.1264(16) Uani 1 1 d . . .
F3 F 0.6103(2) 0.22900(17) 0.07062(11) 0.0892(10) Uani 1 1 d . . .
F4A F 0.3589(3) 0.2405(2) 0.2320(2) 0.0629(9) Uani 0.632(3) 1 d P A 2
F5A F 0.2894(3) 0.1597(3) 0.18460(19) 0.0808(12) Uani 0.632(3) 1 d P A 2
F6A F 0.3189(7) 0.1269(5) 0.2647(3) 0.093(3) Uani 0.632(3) 1 d P A 2
F4B F 0.3793(5) 0.2009(3) 0.2859(3) 0.0629(9) Uani 0.368(3) 1 d P A 3
F5B F 0.3199(6) 0.2268(6) 0.2080(4) 0.0808(12) Uani 0.368(3) 1 d P A 3
F6B F 0.3019(14) 0.1281(10) 0.2411(5) 0.093(3) Uani 0.368(3) 1 d P A 3
F7 F 0.5858(2) -0.24972(12) 0.07298(9) 0.0588(6) Uani 1 1 d . . .
F8 F 0.60387(19) -0.13564(12) 0.04820(8) 0.0608(6) Uani 1 1 d . . .
F9 F 0.45625(19) -0.18965(13) 0.04239(8) 0.0605(6) Uani 1 1 d . . .
F10A F 0.22767(19) -0.18497(19) 0.19833(14) 0.0604(10) Uani 0.804(5) 1 d P B 1
F11A F 0.3138(3) -0.26455(17) 0.24332(15) 0.0510(8) Uani 0.804(5) 1 d P B 1
F12A F 0.2845(3) -0.1574(3) 0.27760(19) 0.100(2) Uani 0.804(5) 1 d P B 1
F10B F 0.2276(8) -0.1467(7) 0.2295(6) 0.0604(10) Uani 0.196(5) 1 d PD B 2
F11B F 0.2825(12) -0.2590(7) 0.2292(7) 0.0510(8) Uani 0.196(5) 1 d PD B 2
F12B F 0.3290(13) -0.1826(12) 0.2888(6) 0.100(2) Uani 0.196(5) 1 d PD B 2
F13 F 0.59824(15) 0.15381(10) 0.42366(9) 0.0487(5) Uani 1 1 d . . .
F14 F 0.73689(16) 0.11472(10) 0.46189(7) 0.0442(4) Uani 1 1 d . . .
F15 F 0.74400(15) 0.16741(8) 0.38427(7) 0.0375(4) Uani 1 1 d . . .
F16 F 0.6886(2) -0.21739(11) 0.39757(8) 0.0616(7) Uani 1 1 d . . .
F17 F 0.5679(2) -0.17256(15) 0.44402(13) 0.0869(10) Uani 1 1 d . . .
F18 F 0.7232(2) -0.15413(12) 0.46695(9) 0.0753(8) Uani 1 1 d . . .
F19A F 0.9074(7) -0.2627(3) 0.2320(2) 0.110(3) Uani 0.800(12) 1 d P C 1
F20A F 0.8710(3) -0.2466(2) 0.1506(3) 0.076(2) Uani 0.800(12) 1 d P C 1
F19B F 0.9860(19) -0.2423(7) 0.2388(5) 0.061(6) Uani 0.200(12) 1 d P C 2
F20B F 0.8658(11) -0.2623(8) 0.1845(9) 0.062(5) Uiso 0.200(12) 1 d P C 2
F21 F 1.02251(19) -0.22698(15) 0.17186(14) 0.0877(9) Uani 1 1 d . C .
F22 F 1.03966(18) 0.09098(13) 0.18734(8) 0.0579(6) Uani 1 1 d . . .
F23 F 1.00434(18) 0.09127(13) 0.27202(9) 0.0630(7) Uani 1 1 d . . .
F24 F 1.12140(15) 0.01885(14) 0.24117(9) 0.0615(6) Uani 1 1 d . . .

loop_
_atom_site_aniso_label
_atom_site_aniso_U_11
_atom_site_aniso_U_22
_atom_site_aniso_U_33
_atom_site_aniso_U_23
_atom_site_aniso_U_13
_atom_site_aniso_U_12
Ru1 0.02230(10) 0.03043(10) 0.02009(9) 0.00235(9) -0.00127(8) 0.00099(12)
N1 0.0283(12) 0.0314(13) 0.0234(11) 0.0039(9) 0.0028(9) 0.0061(9)
N2 0.0229(12) 0.0340(12) 0.0229(11) -0.0025(9) 0.0007(9) 0.0017(10)
C1 0.0286(15) 0.062(2) 0.0227(14) 0.0057(14) 0.0054(13) 0.0012(14)
C2 0.052(2) 0.076(3) 0.0250(17) 0.0141(17) -0.0005(16) -0.025(2)
C3 0.065(3) 0.131(5) 0.030(2) 0.017(2) -0.0036(19) -0.044(3)
C4 0.034(2) 0.188(7) 0.037(2) 0.006(3) 0.0062(18) -0.014(3)
C5 0.041(2) 0.154(5) 0.0324(19) 0.001(3) 0.0051(17) 0.031(3)
C6 0.0376(19) 0.092(3) 0.0278(17) 0.0054(18) 0.0044(14) 0.023(2)
C7 0.092(3) 0.050(2) 0.044(2) 0.0160(19) -0.008(2) -0.023(2)
C8 0.068(3) 0.072(3) 0.047(2) -0.003(2) 0.004(2) 0.040(2)
C9 0.0378(14) 0.0274(14) 0.0221(12) 0.0028(12) 0.0002(11) 0.0089(12)
C10 0.0418(16) 0.058(2) 0.0210(12) 0.0020(12) 0.0006(14) 0.0110(18)
C11 0.0342(14) 0.0357(15) 0.0222(12) 0.0016(14) -0.0048(11) 0.0057(15)
C12 0.0288(15) 0.0350(16) 0.0273(14) -0.0042(12) -0.0057(12) 0.0041(12)
C13 0.0319(17) 0.060(2) 0.0314(16) 0.0012(15) -0.0110(13) -0.0056(15)
C14 0.0173(14) 0.060(2) 0.0218(13) 0.0022(14) -0.0050(11) -0.0032(13)
C15 0.0349(17) 0.057(2) 0.0292(16) 0.0072(15) -0.0089(14) -0.0158(15)
C16 0.045(2) 0.087(3) 0.041(2) 0.021(2) -0.0102(17) -0.027(2)
C17 0.033(2) 0.136(5) 0.0286(18) 0.021(2) -0.0024(15) -0.019(2)
C18 0.0236(17) 0.124(4) 0.0271(17) -0.002(2) -0.0025(13) 0.006(2)
C19 0.0203(13) 0.081(2) 0.0232(13) -0.0056(18) -0.0056(10) 0.0046(18)
C20 0.057(2) 0.0382(17) 0.049(2) 0.0049(16) -0.0126(18) -0.0060(16)
C21 0.041(2) 0.083(3) 0.040(2) -0.0165(19) -0.0088(16) 0.027(2)
C22 0.047(2) 0.053(2) 0.0338(17) -0.0110(15) -0.0124(15) 0.0000(16)
C23 0.0373(19) 0.055(2) 0.0319(17) 0.0064(15) -0.0072(14) -0.0152(16)
C24 0.0227(14) 0.073(3) 0.0323(15) -0.0014(18) -0.0057(11) 0.0016(17)
C25 0.046(2) 0.049(2) 0.044(2) 0.0089(16) -0.0209(18) 0.0072(17)
C26 0.041(2) 0.073(2) 0.0301(16) 0.0216(15) -0.0138(18) -0.016(2)
B1 0.0243(15) 0.0195(14) 0.0216(15) -0.0006(12) -0.0023(12) 0.0002(12)
C27 0.0275(17) 0.102(3) 0.0213(14) -0.0089(17) -0.0047(12) 0.0002(17)
C28 0.0289(14) 0.0206(12) 0.0221(13) -0.0005(11) -0.0027(12) -0.0024(11)
C29 0.0362(16) 0.0262(14) 0.0207(13) -0.0006(11) 0.0012(12) -0.0006(13)
C30 0.0457(19) 0.0243(14) 0.0244(14) 0.0011(12) -0.0023(13) -0.0018(13)
C31 0.047(2) 0.0218(14) 0.0371(17) 0.0070(13) -0.0075(15) 0.0007(13)
C32 0.0364(17) 0.0220(13) 0.0394(17) 0.0034(13) -0.0048(15) 0.0031(12)
C33 0.0311(16) 0.0240(14) 0.0311(15) 0.0036(12) -0.0028(13) 0.0002(12)
C34 0.071(2) 0.0306(16) 0.0309(17) 0.0073(14) 0.0083(17) -0.0043(17)
C35 0.0361(19) 0.0225(15) 0.081(3) 0.0181(17) 0.0026(18) 0.0043(14)
C36 0.0247(14) 0.0183(12) 0.0209(13) 0.0037(11) -0.0012(11) 0.0041(11)
C37 0.0280(15) 0.0246(14) 0.0245(14) 0.0029(11) -0.0006(12) 0.0007(11)
C38 0.0357(16) 0.0261(14) 0.0236(14) 0.0020(12) -0.0027(12) 0.0009(12)
C39 0.0310(16) 0.0231(14) 0.0316(15) 0.0009(12) -0.0044(12) -0.0024(12)
C40 0.0277(15) 0.0254(13) 0.0318(14) 0.0043(12) 0.0035(13) 0.0009(12)
C41 0.0243(14) 0.0244(13) 0.0226(13) 0.0006(11) -0.0014(11) 0.0046(11)
C42 0.054(2) 0.0361(17) 0.0294(16) -0.0047(13) 0.0037(15) -0.0105(15)
C43 0.0338(18) 0.0366(18) 0.048(2) 0.0007(15) 0.0028(15) -0.0036(14)
C44 0.0174(12) 0.0231(12) 0.0241(13) -0.0001(10) 0.0013(10) 0.0014(10)
C45 0.0219(13) 0.0224(13) 0.0232(13) 0.0002(11) 0.0001(11) -0.0010(11)
C46 0.0179(13) 0.0308(14) 0.0231(13) 0.0023(12) 0.0002(11) -0.0022(11)
C47 0.0227(13) 0.0311(16) 0.0201(12) -0.0022(11) -0.0015(10) 0.0011(11)
C48 0.0196(13) 0.0268(14) 0.0248(14) -0.0047(12) 0.0008(11) 0.0022(11)
C49 0.0232(14) 0.0226(14) 0.0245(14) -0.0002(11) 0.0004(11) 0.0006(11)
C50 0.0393(18) 0.0329(16) 0.0258(15) -0.0001(13) -0.0051(13) -0.0039(13)
C51 0.0316(16) 0.0305(16) 0.0315(16) -0.0065(13) -0.0013(13) 0.0033(13)
C52 0.0278(15) 0.0261(12) 0.0159(11) 0.0012(9) -0.0002(11) -0.0021(12)
C53 0.0284(14) 0.0269(14) 0.0251(13) 0.0008(12) 0.0015(12) -0.0003(11)
C54 0.0324(16) 0.0362(16) 0.0309(15) -0.0008(13) 0.0061(13) 0.0029(13)
C55 0.0257(15) 0.0463(18) 0.0335(16) 0.0007(15) 0.0092(14) 0.0012(14)
C56 0.0312(14) 0.0480(19) 0.0204(12) -0.0015(13) 0.0043(11) -0.0107(14)
C57 0.0335(14) 0.0300(14) 0.0183(11) -0.0035(13) 0.0014(10) -0.0021(14)
C58 0.040(2) 0.044(2) 0.077(3) 0.001(2) 0.0195(19) 0.0118(17)
C59 0.040(2) 0.064(2) 0.0298(16) -0.0064(17) 0.0095(14) -0.0211(17)
F1 0.0616(14) 0.0577(12) 0.0481(11) 0.0217(9) 0.0182(11) 0.0018(11)
F2 0.223(4) 0.102(2) 0.0533(15) -0.0086(14) 0.034(2) -0.114(3)
F3 0.101(2) 0.102(2) 0.0647(16) 0.0581(16) 0.0316(15) 0.0475(18)
F4A 0.0486(19) 0.0386(17) 0.102(3) -0.0150(16) 0.024(2) 0.0094(15)
F5A 0.047(2) 0.096(3) 0.100(3) -0.003(2) -0.0166(19) 0.017(2)
F6A 0.090(4) 0.080(2) 0.108(6) 0.076(5) 0.065(5) 0.056(2)
F4B 0.0486(19) 0.0386(17) 0.102(3) -0.0150(16) 0.024(2) 0.0094(15)
F5B 0.047(2) 0.096(3) 0.100(3) -0.003(2) -0.0166(19) 0.017(2)
F6B 0.090(4) 0.080(2) 0.108(6) 0.076(5) 0.065(5) 0.056(2)
F7 0.0782(16) 0.0527(13) 0.0455(12) -0.0198(10) 0.0114(11) 0.0092(11)
F8 0.0865(16) 0.0656(13) 0.0301(10) -0.0105(10) 0.0181(11) -0.0379(12)
F9 0.0751(15) 0.0766(15) 0.0297(10) -0.0080(10) -0.0148(11) -0.0168(12)
F10A 0.0303(13) 0.080(2) 0.071(2) 0.0269(17) -0.0056(14) -0.0105(13)
F11A 0.041(2) 0.0467(13) 0.066(2) 0.0245(14) 0.0003(14) -0.0072(13)
F12A 0.070(3) 0.126(4) 0.104(3) -0.080(3) 0.070(3) -0.063(3)
F10B 0.0303(13) 0.080(2) 0.071(2) 0.0269(17) -0.0056(14) -0.0105(13)
F11B 0.041(2) 0.0467(13) 0.066(2) 0.0245(14) 0.0003(14) -0.0072(13)
F12B 0.070(3) 0.126(4) 0.104(3) -0.080(3) 0.070(3) -0.063(3)
F13 0.0378(11) 0.0377(10) 0.0706(14) -0.0200(10) 0.0059(10) 0.0049(9)
F14 0.0589(12) 0.0416(9) 0.0322(9) -0.0118(7) -0.0129(10) -0.0057(9)
F15 0.0421(10) 0.0282(8) 0.0421(9) -0.0049(7) 0.0013(9) -0.0078(9)
F16 0.117(2) 0.0279(10) 0.0402(11) 0.0064(9) -0.0038(12) 0.0147(11)
F17 0.0625(16) 0.0719(16) 0.126(2) 0.0601(17) 0.0347(16) 0.0042(13)
F18 0.129(2) 0.0455(11) 0.0513(12) 0.0193(10) -0.0555(14) -0.0197(13)
F19A 0.165(7) 0.041(2) 0.123(4) 0.032(2) 0.072(4) 0.044(3)
F20A 0.062(2) 0.046(2) 0.120(5) -0.043(2) -0.011(2) 0.0059(15)
F19B 0.108(15) 0.035(6) 0.039(7) 0.011(5) 0.013(8) 0.009(8)
F21 0.0450(14) 0.0698(16) 0.148(3) -0.0378(17) 0.0195(15) 0.0167(12)
F22 0.0597(14) 0.0643(14) 0.0497(12) 0.0082(11) 0.0027(10) -0.0320(12)
F23 0.0659(14) 0.0696(14) 0.0534(13) -0.0267(11) 0.0241(11) -0.0417(12)
F24 0.0341(10) 0.0907(17) 0.0597(13) -0.0053(12) -0.0066(9) -0.0213(11)

loop_
_atom_type_symbol
_atom_type_description
_atom_type_scat_dispersion_real
_atom_type_scat_dispersion_imag
_atom_type_scat_source
C C 0.0033 0.0016 'International Tables Vol C Tables 4.2.6.8 and 6.1.1.4'
H H 0.0000 0.0000 'International Tables Vol C Tables 4.2.6.8 and 6.1.1.4'
B B 0.0013 0.0007 'International Tables Vol C Tables 4.2.6.8 and 6.1.1.4'
N N 0.0061 0.0033 'International Tables Vol C Tables 4.2.6.8 and 6.1.1.4'
F F 0.0171 0.0103 'International Tables Vol C Tables 4.2.6.8 and 6.1.1.4'
Ru Ru -1.2594 0.8363 'International Tables Vol C Tables 4.2.6.8 and 6.1.1.4'

loop_
_geom_angle_atom_site_label_1
_geom_angle_atom_site_label_2
_geom_angle_atom_site_label_3
_geom_angle
N2 Ru1 N1 88.58(9)
N2 Ru1 C25 124.10(12)
N1 Ru1 C25 120.07(13)
N2 Ru1 C22 122.68(12)
N1 Ru1 C22 126.30(12)
C25 Ru1 C22 79.88(14)
N2 Ru1 C26 99.95(12)
N1 Ru1 C26 155.82(13)
C25 Ru1 C26 37.38(15)
C22 Ru1 C26 67.28(15)
N2 Ru1 C23 158.72(12)
N1 Ru1 C23 101.44(11)
C25 Ru1 C23 66.74(13)
C22 Ru1 C23 36.99(13)
C26 Ru1 C23 78.52(13)
N2 Ru1 C24 160.76(12)
N1 Ru1 C24 98.80(10)
C25 Ru1 C24 37.32(14)
C22 Ru1 C24 66.44(13)
C26 Ru1 C24 66.65(13)
C23 Ru1 C24 36.27(14)
N2 Ru1 C27 99.78(10)
N1 Ru1 C27 163.45(13)
C25 Ru1 C27 66.63(15)
C22 Ru1 C27 37.46(14)
C26 Ru1 C27 36.57(15)
C23 Ru1 C27 66.22(12)
C24 Ru1 C27 77.88(12)
C9 N1 C1 115.6(2)
C9 N1 Ru1 128.76(19)
C1 N1 Ru1 115.53(18)
C12 N2 C14 115.1(2)
C12 N2 Ru1 129.0(2)
C14 N2 Ru1 115.78(17)
C6 C1 C2 123.2(3)
C6 C1 N1 118.2(3)
C2 C1 N1 118.6(3)
C1 C2 C3 116.6(4)
C1 C2 C7 121.4(3)
C3 C2 C7 122.0(4)
C4 C3 C2 121.5(5)
C4 C3 H3 119.3
C2 C3 H3 119.3
C3 C4 C5 121.0(4)
C3 C4 H4 119.5
C5 C4 H4 119.5
C4 C5 C6 120.9(5)
C4 C5 H5 119.6
C6 C5 H5 119.6
C1 C6 C5 116.8(4)
C1 C6 C8 122.6(3)
C5 C6 C8 120.6(4)
C2 C7 H7A 109.5
C2 C7 H7B 109.5
H7A C7 H7B 109.5
C2 C7 H7C 109.5
H7A C7 H7C 109.5
H7B C7 H7C 109.5
C6 C8 H8A 109.5
C6 C8 H8B 109.5
H8A C8 H8B 109.5
C6 C8 H8C 109.5
H8A C8 H8C 109.5
H8B C8 H8C 109.5
N1 C9 C11 123.0(2)
N1 C9 C10 119.6(3)
C11 C9 C10 117.4(2)
C9 C10 H10A 109.5
C9 C10 H10B 109.5
H10A C10 H10B 109.5
C9 C10 H10C 109.5
H10A C10 H10C 109.5
H10B C10 H10C 109.5
C9 C11 C12 126.9(2)
C9 C11 H11 116.5
C12 C11 H11 116.5
N2 C12 C11 123.1(3)
N2 C12 C13 119.3(3)
C11 C12 C13 117.6(3)
C12 C13 H13A 109.5
C12 C13 H13B 109.5
H13A C13 H13B 109.5
C12 C13 H13C 109.5
H13A C13 H13C 109.5
H13B C13 H13C 109.5
C15 C14 C19 122.8(3)
C15 C14 N2 118.2(3)
C19 C14 N2 119.0(3)
C14 C15 C16 118.2(4)
C14 C15 C20 121.5(3)
C16 C15 C20 120.3(4)
C17 C16 C15 119.7(4)
C17 C16 H16 120.2
C15 C16 H16 120.2
C18 C17 C16 120.9(4)
C18 C17 H17 119.5
C16 C17 H17 119.5
C17 C18 C19 121.3(4)
C17 C18 H18 119.3
C19 C18 H18 119.3
C18 C19 C14 117.0(4)
C18 C19 C21 121.2(4)
C14 C19 C21 121.8(3)
C15 C20 H20A 109.5
C15 C20 H20B 109.5
H20A C20 H20B 109.5
C15 C20 H20C 109.5
H20A C20 H20C 109.5
H20B C20 H20C 109.5
C19 C21 H21A 109.5
C19 C21 H21B 109.5
H21A C21 H21B 109.5
C19 C21 H21C 109.5
H21A C21 H21C 109.5
H21B C21 H21C 109.5
C23 C22 C27 120.0(4)
C23 C22 Ru1 73.5(2)
C27 C22 Ru1 73.6(2)
C23 C22 H22 120.0
C27 C22 H22 120.0
Ru1 C22 H22 124.4
C24 C23 C22 120.2(3)
C24 C23 Ru1 72.02(19)
C22 C23 Ru1 69.47(19)
C24 C23 H23 119.9
C22 C23 H23 119.9
Ru1 C23 H23 131.4
C23 C24 C25 119.8(3)
C23 C24 Ru1 71.71(19)
C25 C24 Ru1 69.04(18)
C23 C24 H24 120.1
C25 C24 H24 120.1
Ru1 C24 H24 132.0
C26 C25 C24 120.5(3)
C26 C25 Ru1 73.30(19)
C24 C25 Ru1 73.64(19)
C26 C25 H25 119.8
C24 C25 H25 119.8
Ru1 C25 H25 125.0
C27 C26 C25 119.2(3)
C27 C26 Ru1 72.24(19)
C25 C26 Ru1 69.32(18)
C27 C26 H26 120.4
C25 C26 H26 120.4
Ru1 C26 H26 130.5
C28 B1 C36 103.5(2)
C28 B1 C52 113.9(2)
C36 B1 C52 111.4(2)
C28 B1 C44 109.8(2)
C36 B1 C44 115.0(2)
C52 B1 C44 103.4(2)
C26 C27 C22 119.8(3)
C26 C27 Ru1 71.20(18)
C22 C27 Ru1 68.91(18)
C26 C27 H27 120.1
C22 C27 H27 120.1
Ru1 C27 H27 132.8
C33 C28 C29 116.0(3)
C33 C28 B1 119.3(2)
C29 C28 B1 124.4(3)
C30 C29 C28 121.4(3)
C30 C29 H29 119.3
C28 C29 H29 119.3
C31 C30 C29 121.2(3)
C31 C30 C34 120.4(3)
C29 C30 C34 118.3(3)
C30 C31 C32 118.7(3)
C30 C31 H31 120.6
C32 C31 H31 120.6
C31 C32 C33 120.0(3)
C31 C32 C35 120.5(3)
C33 C32 C35 119.5(3)
C28 C33 C32 122.7(3)
C28 C33 H33 118.7
C32 C33 H33 118.7
F2 C34 F1 107.0(4)
F2 C34 F3 105.4(3)
F1 C34 F3 104.7(3)
F2 C34 C30 112.7(3)
F1 C34 C30 113.7(3)
F3 C34 C30 112.6(3)
F6B C35 F4A 126.4(9)
F6B C35 F5B 108.6(8)
F4A C35 F6A 120.1(5)
F5B C35 F6A 122.4(6)
F6B C35 F5A 70.2(8)
F4A C35 F5A 98.7(4)
F5B C35 F5A 61.0(5)
F6A C35 F5A 98.1(5)
F6B C35 C32 120.1(8)
F4A C35 C32 113.4(3)
F5B C35 C32 121.8(5)
F6A C35 C32 115.5(4)
F5A C35 C32 107.0(3)
F6B C35 F4B 93.5(10)
F4A C35 F4B 65.2(4)
F5B C35 F4B 97.8(6)
F6A C35 F4B 68.2(6)
F5A C35 F4B 144.5(4)
C32 C35 F4B 108.4(3)
C41 C36 C37 115.8(3)
C41 C36 B1 125.7(2)
C37 C36 B1 118.1(2)
C38 C37 C36 122.6(3)
C38 C37 H37 118.7
C36 C37 H37 118.7
C37 C38 C39 120.7(3)
C37 C38 C42 119.9(3)
C39 C38 C42 119.3(3)
C40 C39 C38 117.9(3)
C40 C39 H39 121.0
C38 C39 H39 121.0
C39 C40 C41 121.1(3)
C39 C40 C43 117.9(3)
C41 C40 C43 121.0(3)
C36 C41 C40 121.9(3)
C36 C41 H41 119.1
C40 C41 H41 119.1
F7 C42 F8 106.6(3)
F7 C42 F9 105.3(3)
F8 C42 F9 106.2(3)
F7 C42 C38 112.0(3)
F8 C42 C38 113.2(3)
F9 C42 C38 113.0(3)
F11B C43 F12A 116.4(9)
F11B C43 F10B 110.6(8)
F12A C43 F10B 65.7(7)
F12A C43 F11A 107.9(4)
F10B C43 F11A 129.4(6)
F11B C43 F10A 79.2(7)
F12A C43 F10A 108.4(4)
F10B C43 F10A 45.1(7)
F11A C43 F10A 103.0(3)
F11B C43 F12B 103.0(10)
F10B C43 F12B 98.9(9)
F11A C43 F12B 85.0(9)
F10A C43 F12B 138.8(7)
F11B C43 C40 120.0(8)
F12A C43 C40 115.3(3)
F10B C43 C40 117.0(5)
F11A C43 C40 110.8(3)
F10A C43 C40 110.8(3)
F12B C43 C40 103.4(8)
C45 C44 C49 115.9(2)
C45 C44 B1 122.1(2)
C49 C44 B1 121.3(2)
C44 C45 C46 121.7(3)
C44 C45 H45 119.2
C46 C45 H45 119.2
C47 C46 C45 121.1(3)
C47 C46 C50 118.7(2)
C45 C46 C50 120.2(3)
C48 C47 C46 118.4(2)
C48 C47 H47 120.8
C46 C47 H47 120.8
C47 C48 C49 120.9(2)
C47 C48 C51 120.3(2)
C49 C48 C51 118.8(3)
C48 C49 C44 122.0(3)
C48 C49 H49 119.0
C44 C49 H49 119.0
F18 C50 F16 106.5(3)
F18 C50 F17 106.3(3)
F16 C50 F17 104.8(3)
F18 C50 C46 113.2(3)
F16 C50 C46 113.7(2)
F17 C50 C46 111.7(3)
F14 C51 F15 106.7(2)
F14 C51 F13 106.5(2)
F15 C51 F13 105.8(2)
F14 C51 C48 112.5(2)
F15 C51 C48 112.8(2)
F13 C51 C48 112.1(2)
C57 C52 C53 115.3(3)
C57 C52 B1 122.1(2)
C53 C52 B1 122.1(2)
C54 C53 C52 122.4(3)
C54 C53 H53 118.8
C52 C53 H53 118.8
C53 C54 C55 120.9(3)
C53 C54 C58 119.1(3)
C55 C54 C58 119.9(3)
C56 C55 C54 117.8(3)
C56 C55 H55 121.1
C54 C55 H55 121.1
C55 C56 C57 120.8(3)
C55 C56 C59 120.3(3)
C57 C56 C59 118.9(3)
C56 C57 C52 122.6(3)
C56 C57 H57 118.7
C52 C57 H57 118.7
F20B C58 F21 120.5(9)
F20B C58 F19A 62.5(9)
F21 C58 F19A 115.5(5)
F21 C58 F20A 100.1(4)
F19A C58 F20A 101.6(5)
F20B C58 F19B 106.3(10)
F21 C58 F19B 79.7(9)
F19A C58 F19B 46.9(7)
F20A C58 F19B 140.0(7)
F20B C58 C54 119.3(8)
F21 C58 C54 115.0(3)
F19A C58 C54 112.7(3)
F20A C58 C54 110.1(3)
F19B C58 C54 105.8(6)
F23 C59 F22 107.8(3)
F23 C59 F24 105.9(3)
F22 C59 F24 105.6(3)
F23 C59 C56 112.5(3)
F22 C59 C56 112.6(3)
F24 C59 C56 112.0(3)
C58 F19B F21 46.8(4)
C58 F21 F19B 53.4(8)

loop_
_geom_bond_atom_site_label_1
_geom_bond_atom_site_label_2
_geom_bond_distance
Ru1 N2 1.990(2)
Ru1 N1 1.999(2)
Ru1 C25 2.158(3)
Ru1 C22 2.161(3)
Ru1 C26 2.209(3)
Ru1 C23 2.213(3)
Ru1 C24 2.217(3)
Ru1 C27 2.223(3)
N1 C9 1.352(3)
N1 C1 1.451(4)
N2 C12 1.343(4)
N2 C14 1.449(4)
C1 C6 1.390(5)
C1 C2 1.401(5)
C2 C3 1.402(6)
C2 C7 1.504(6)
C3 C4 1.358(8)
C3 H3 0.9500
C4 C5 1.368(8)
C4 H4 0.9500
C5 C6 1.410(6)
C5 H5 0.9500
C6 C8 1.501(6)
C7 H7A 0.9800
C7 H7B 0.9800
C7 H7C 0.9800
C8 H8A 0.9800
C8 H8B 0.9800
C8 H8C 0.9800
C9 C11 1.378(4)
C9 C10 1.507(4)
C10 H10A 0.9800
C10 H10B 0.9800
C10 H10C 0.9800
C11 C12 1.388(4)
C11 H11 0.9500
C12 C13 1.516(4)
C13 H13A 0.9800
C13 H13B 0.9800
C13 H13C 0.9800
C14 C15 1.385(5)
C14 C19 1.402(5)
C15 C16 1.395(5)
C15 C20 1.494(5)
C16 C17 1.392(7)
C16 H16 0.9500
C17 C18 1.365(7)
C17 H17 0.9500
C18 C19 1.392(5)
C18 H18 0.9500
C19 C21 1.505(6)
C20 H20A 0.9800
C20 H20B 0.9800
C20 H20C 0.9800
C21 H21A 0.9800
C21 H21B 0.9800
C21 H21C 0.9800
C22 C23 1.388(5)
C22 C27 1.409(5)
C22 H22 0.9500
C23 C24 1.379(5)
C23 H23 0.9500
C24 C25 1.401(5)
C24 H24 0.9500
C25 C26 1.400(6)
C25 H25 0.9500
C26 C27 1.390(6)
C26 H26 0.9500
B1 C28 1.630(4)
B1 C36 1.633(4)
B1 C52 1.638(4)
B1 C44 1.653(4)
C27 H27 0.9500
C28 C33 1.389(4)
C28 C29 1.402(4)
C29 C30 1.398(4)
C29 H29 0.9500
C30 C31 1.368(5)
C30 C34 1.506(4)
C31 C32 1.385(4)
C31 H31 0.9500
C32 C33 1.396(4)
C32 C35 1.484(5)
C33 H33 0.9500
C34 F2 1.311(4)
C34 F1 1.318(4)
C34 F3 1.333(4)
C35 F6B 1.145(19)
C35 F4A 1.263(5)
C35 F5B 1.263(9)
C35 F6A 1.327(8)
C35 F5A 1.456(6)
C35 F4B 1.548(8)
C36 C41 1.387(4)
C36 C37 1.404(4)
C37 C38 1.378(4)
C37 H37 0.9500
C38 C39 1.386(4)
C38 C42 1.493(4)
C39 C40 1.380(4)
C39 H39 0.9500
C40 C41 1.397(4)
C40 C43 1.501(4)
C41 H41 0.9500
C42 F7 1.335(4)
C42 F8 1.337(4)
C42 F9 1.343(4)
C43 F11B 1.271(12)
C43 F12A 1.288(5)
C43 F10B 1.318(10)
C43 F11A 1.344(5)
C43 F10A 1.367(4)
C43 F12B 1.406(14)
C44 C45 1.400(4)
C44 C49 1.407(4)
C45 C46 1.402(4)
C45 H45 0.9500
C46 C47 1.383(4)
C46 C50 1.493(4)
C47 C48 1.378(4)
C47 H47 0.9500
C48 C49 1.397(4)
C48 C51 1.497(4)
C49 H49 0.9500
C50 F18 1.310(4)
C50 F16 1.318(4)
C50 F17 1.328(4)
C51 F14 1.335(3)
C51 F15 1.336(4)
C51 F13 1.340(4)
C52 C57 1.394(4)
C52 C53 1.401(4)
C53 C54 1.382(4)
C53 H53 0.9500
C54 C55 1.392(4)
C54 C58 1.496(5)
C55 C56 1.376(5)
C55 H55 0.9500
C56 C57 1.392(4)
C56 C59 1.498(4)
C57 H57 0.9500
C58 F20B 1.175(15)
C58 F21 1.294(4)
C58 F19A 1.308(6)
C58 F20A 1.388(6)
C58 F19B 1.424(15)
C59 F23 1.325(4)
C59 F22 1.332(4)
C59 F24 1.347(4)
F19B F21 1.745(14)

loop_
_geom_torsion_atom_site_label_1
_geom_torsion_atom_site_label_2
_geom_torsion_atom_site_label_3
_geom_torsion_atom_site_label_4
_geom_torsion
N2 Ru1 N1 C9 -4.8(2)
C25 Ru1 N1 C9 -134.1(2)
C22 Ru1 N1 C9 125.9(2)
C26 Ru1 N1 C9 -116.3(3)
C23 Ru1 N1 C9 156.3(2)
C24 Ru1 N1 C9 -166.9(2)
C27 Ru1 N1 C9 116.1(4)
N2 Ru1 N1 C1 171.9(2)
C25 Ru1 N1 C1 42.6(3)
C22 Ru1 N1 C1 -57.4(3)
C26 Ru1 N1 C1 60.4(4)
C23 Ru1 N1 C1 -27.0(2)
C24 Ru1 N1 C1 9.7(2)
C27 Ru1 N1 C1 -67.3(4)
N1 Ru1 N2 C12 7.9(3)
C25 Ru1 N2 C12 133.9(3)
C22 Ru1 N2 C12 -125.6(3)
C26 Ru1 N2 C12 165.1(3)
C23 Ru1 N2 C12 -111.0(3)
C24 Ru1 N2 C12 121.0(3)
C27 Ru1 N2 C12 -157.7(3)
N1 Ru1 N2 C14 -169.0(2)
C25 Ru1 N2 C14 -42.9(3)
C22 Ru1 N2 C14 57.6(3)
C26 Ru1 N2 C14 -11.7(2)
C23 Ru1 N2 C14 72.2(4)
C24 Ru1 N2 C14 -55.8(4)
C27 Ru1 N2 C14 25.4(2)
C9 N1 C1 C6 90.3(3)
Ru1 N1 C1 C6 -86.8(3)
C9 N1 C1 C2 -92.6(3)
Ru1 N1 C1 C2 90.3(3)
C6 C1 C2 C3 1.9(5)
N1 C1 C2 C3 -175.0(3)
C6 C1 C2 C7 -176.4(3)
N1 C1 C2 C7 6.7(5)
C1 C2 C3 C4 -1.1(6)
C7 C2 C3 C4 177.3(4)
C2 C3 C4 C5 -0.7(7)
C3 C4 C5 C6 1.7(7)
C2 C1 C6 C5 -1.0(5)
N1 C1 C6 C5 176.0(3)
C2 C1 C6 C8 178.3(3)
N1 C1 C6 C8 -4.8(5)
C4 C5 C6 C1 -0.9(6)
C4 C5 C6 C8 179.9(4)
C1 N1 C9 C11 -176.9(3)
Ru1 N1 C9 C11 -0.3(4)
C1 N1 C9 C10 1.6(4)
Ru1 N1 C9 C10 178.2(2)
N1 C9 C11 C12 5.3(5)
C10 C9 C11 C12 -173.2(3)
C14 N2 C12 C11 170.8(3)
Ru1 N2 C12 C11 -6.0(4)
C14 N2 C12 C13 -7.7(4)
Ru1 N2 C12 C13 175.4(2)
C9 C11 C12 N2 -2.1(5)
C9 C11 C12 C13 176.4(3)
C12 N2 C14 C15 -87.2(3)
Ru1 N2 C14 C15 90.1(3)
C12 N2 C14 C19 92.0(3)
Ru1 N2 C14 C19 -90.7(3)
C19 C14 C15 C16 2.1(5)
N2 C14 C15 C16 -178.7(3)
C19 C14 C15 C20 -177.5(3)
N2 C14 C15 C20 1.7(4)
C14 C15 C16 C17 -1.6(5)
C20 C15 C16 C17 178.1(3)
C15 C16 C17 C18 0.4(5)
C16 C17 C18 C19 0.3(6)
C17 C18 C19 C14 0.2(5)
C17 C18 C19 C21 -179.6(3)
C15 C14 C19 C18 -1.5(4)
N2 C14 C19 C18 179.4(3)
C15 C14 C19 C21 178.4(3)
N2 C14 C19 C21 -0.7(4)
N2 Ru1 C22 C23 171.27(19)
N1 Ru1 C22 C23 55.5(3)
C25 Ru1 C22 C23 -64.5(2)
C26 Ru1 C22 C23 -101.4(3)
C24 Ru1 C22 C23 -28.0(2)
C27 Ru1 C22 C23 -129.1(3)
N2 Ru1 C22 C27 -59.6(2)
N1 Ru1 C22 C27 -175.41(18)
C25 Ru1 C22 C27 64.6(2)
C26 Ru1 C22 C27 27.7(2)
C23 Ru1 C22 C27 129.1(3)
C24 Ru1 C22 C27 101.1(2)
C27 C22 C23 C24 -6.1(5)
Ru1 C22 C23 C24 53.2(3)
C27 C22 C23 Ru1 -59.3(3)
N2 Ru1 C23 C24 -154.0(3)
N1 Ru1 C23 C24 89.32(19)
C25 Ru1 C23 C24 -28.7(2)
C22 Ru1 C23 C24 -133.3(3)
C26 Ru1 C23 C24 -66.0(2)
C27 Ru1 C23 C24 -102.3(2)
N2 Ru1 C23 C22 -20.6(4)
N1 Ru1 C23 C22 -137.3(2)
C25 Ru1 C23 C22 104.7(2)
C26 Ru1 C23 C22 67.3(2)
C24 Ru1 C23 C22 133.3(3)
C27 Ru1 C23 C22 31.1(2)
C22 C23 C24 C25 -0.5(5)
Ru1 C23 C24 C25 51.5(3)
C22 C23 C24 Ru1 -52.0(3)
N2 Ru1 C24 C23 151.1(3)
N1 Ru1 C24 C23 -97.4(2)
C25 Ru1 C24 C23 133.3(3)
C22 Ru1 C24 C23 28.5(2)
C26 Ru1 C24 C23 102.8(2)
C27 Ru1 C24 C23 66.1(2)
N2 Ru1 C24 C25 17.7(4)
N1 Ru1 C24 C25 129.3(2)
C22 Ru1 C24 C25 -104.8(2)
C26 Ru1 C24 C25 -30.5(2)
C23 Ru1 C24 C25 -133.3(3)
C27 Ru1 C24 C25 -67.2(2)
C23 C24 C25 C26 6.0(5)
Ru1 C24 C25 C26 58.6(3)
C23 C24 C25 Ru1 -52.7(3)
N2 Ru1 C25 C26 57.2(3)
N1 Ru1 C25 C26 168.1(2)
C22 Ru1 C25 C26 -65.6(2)
C23 Ru1 C25 C26 -101.9(2)
C24 Ru1 C25 C26 -129.8(3)
C27 Ru1 C25 C26 -28.9(2)
N2 Ru1 C25 C24 -173.04(18)
N1 Ru1 C25 C24 -62.1(2)
C22 Ru1 C25 C24 64.2(2)
C26 Ru1 C25 C24 129.8(3)
C23 Ru1 C25 C24 27.9(2)
C27 Ru1 C25 C24 100.9(2)
C24 C25 C26 C27 -4.5(5)
Ru1 C25 C26 C27 54.3(3)
C24 C25 C26 Ru1 -58.8(3)
N2 Ru1 C26 C27 93.0(2)
N1 Ru1 C26 C27 -157.7(2)
C25 Ru1 C26 C27 -131.9(3)
C22 Ru1 C26 C27 -28.4(2)
C23 Ru1 C26 C27 -65.4(2)
C24 Ru1 C26 C27 -101.4(2)
N2 Ru1 C26 C25 -135.1(2)
N1 Ru1 C26 C25 -25.8(4)
C22 Ru1 C26 C25 103.6(2)
C23 Ru1 C26 C25 66.5(2)
C24 Ru1 C26 C25 30.5(2)
C27 Ru1 C26 C25 131.9(3)
C25 C26 C27 C22 -2.1(5)
Ru1 C26 C27 C22 50.7(3)
C25 C26 C27 Ru1 -52.9(3)
C23 C22 C27 C26 7.5(5)
Ru1 C22 C27 C26 -51.8(3)
C23 C22 C27 Ru1 59.3(3)
N2 Ru1 C27 C26 -93.6(2)
N1 Ru1 C27 C26 147.0(3)
C25 Ru1 C27 C26 29.5(2)
C22 Ru1 C27 C26 133.9(3)
C23 Ru1 C27 C26 103.2(2)
C24 Ru1 C27 C26 67.0(2)
N2 Ru1 C27 C22 132.5(2)
N1 Ru1 C27 C22 13.1(5)
C25 Ru1 C27 C22 -104.4(2)
C26 Ru1 C27 C22 -133.9(3)
C23 Ru1 C27 C22 -30.7(2)
C24 Ru1 C27 C22 -66.9(2)
C36 B1 C28 C33 69.7(3)
C52 B1 C28 C33 -169.1(2)
C44 B1 C28 C33 -53.7(3)
C36 B1 C28 C29 -104.1(3)
C52 B1 C28 C29 17.1(4)
C44 B1 C28 C29 132.6(3)
C33 C28 C29 C30 0.8(4)
B1 C28 C29 C30 174.7(3)
C28 C29 C30 C31 -0.7(4)
C28 C29 C30 C34 176.1(3)
C29 C30 C31 C32 0.4(5)
C34 C30 C31 C32 -176.4(3)
C30 C31 C32 C33 -0.2(5)
C30 C31 C32 C35 -179.9(3)
C29 C28 C33 C32 -0.6(4)
B1 C28 C33 C32 -174.9(3)
C31 C32 C33 C28 0.3(5)
C35 C32 C33 C28 -180.0(3)
C31 C30 C34 F2 83.3(4)
C29 C30 C34 F2 -93.6(4)
C31 C30 C34 F1 -154.6(3)
C29 C30 C34 F1 28.5(4)
C31 C30 C34 F3 -35.8(4)
C29 C30 C34 F3 147.3(3)
C31 C32 C35 F6B 144.4(10)
C33 C32 C35 F6B -35.3(11)
C31 C32 C35 F4A -39.9(6)
C33 C32 C35 F4A 140.4(4)
C31 C32 C35 F5B 1.9(8)
C33 C32 C35 F5B -177.8(6)
C31 C32 C35 F6A 175.8(6)
C33 C32 C35 F6A -3.9(7)
C31 C32 C35 F5A 67.8(4)
C33 C32 C35 F5A -111.9(4)
C31 C32 C35 F4B -110.1(4)
C33 C32 C35 F4B 70.1(4)
C28 B1 C36 C41 -94.1(3)
C52 B1 C36 C41 143.1(3)
C44 B1 C36 C41 25.7(4)
C28 B1 C36 C37 77.6(3)
C52 B1 C36 C37 -45.3(3)
C44 B1 C36 C37 -162.6(2)
C41 C36 C37 C38 -1.7(4)
B1 C36 C37 C38 -174.2(2)
C36 C37 C38 C39 1.4(4)
C36 C37 C38 C42 -175.9(3)
C37 C38 C39 C40 -0.1(4)
C42 C38 C39 C40 177.2(3)
C38 C39 C40 C41 -0.7(4)
C38 C39 C40 C43 177.8(3)
C37 C36 C41 C40 0.8(4)
B1 C36 C41 C40 172.7(2)
C39 C40 C41 C36 0.4(4)
C43 C40 C41 C36 -178.1(3)
C37 C38 C42 F7 96.0(3)
C39 C38 C42 F7 -81.3(4)
C37 C38 C42 F8 -24.5(4)
C39 C38 C42 F8 158.1(3)
C37 C38 C42 F9 -145.2(3)
C39 C38 C42 F9 37.4(4)
C39 C40 C43 F11B 46.9(9)
C41 C40 C43 F11B -134.6(8)
C39 C40 C43 F12A -166.0(4)
C41 C40 C43 F12A 12.5(5)
C39 C40 C43 F10B -91.7(9)
C41 C40 C43 F10B 86.8(9)
C39 C40 C43 F11A 71.2(4)
C41 C40 C43 F11A -110.3(3)
C39 C40 C43 F10A -42.5(4)
C41 C40 C43 F10A 136.0(3)
C39 C40 C43 F12B 160.8(9)
C41 C40 C43 F12B -20.7(9)
C28 B1 C44 C45 161.2(2)
C36 B1 C44 C45 44.8(3)
C52 B1 C44 C45 -76.9(3)
C28 B1 C44 C49 -29.2(3)
C36 B1 C44 C49 -145.5(2)
C52 B1 C44 C49 92.7(3)
C49 C44 C45 C46 -0.7(4)
B1 C44 C45 C46 169.4(2)
C44 C45 C46 C47 0.4(4)
C44 C45 C46 C50 178.9(3)
C45 C46 C47 C48 -0.4(4)
C50 C46 C47 C48 -178.9(3)
C46 C47 C48 C49 0.7(4)
C46 C47 C48 C51 179.2(3)
C47 C48 C49 C44 -1.1(4)
C51 C48 C49 C44 -179.6(3)
C45 C44 C49 C48 1.1(4)
B1 C44 C49 C48 -169.2(2)
C47 C46 C50 F18 -32.7(4)
C45 C46 C50 F18 148.7(3)
C47 C46 C50 F16 -154.4(3)
C45 C46 C50 F16 27.1(4)
C47 C46 C50 F17 87.2(3)
C45 C46 C50 F17 -91.3(4)
C47 C48 C51 F14 22.2(4)
C49 C48 C51 F14 -159.3(3)
C47 C48 C51 F15 142.9(3)
C49 C48 C51 F15 -38.6(4)
C47 C48 C51 F13 -97.8(3)
C49 C48 C51 F13 80.8(3)
C28 B1 C52 C57 46.0(3)
C36 B1 C52 C57 162.7(2)
C44 B1 C52 C57 -73.2(3)
C28 B1 C52 C53 -141.6(2)
C36 B1 C52 C53 -25.0(3)
C44 B1 C52 C53 99.2(3)
C57 C52 C53 C54 -1.6(4)
B1 C52 C53 C54 -174.5(3)
C52 C53 C54 C55 1.8(5)
C52 C53 C54 C58 177.6(3)
C53 C54 C55 C56 -0.5(5)
C58 C54 C55 C56 -176.3(3)
C54 C55 C56 C57 -0.9(4)
C54 C55 C56 C59 177.5(3)
C55 C56 C57 C52 1.1(4)
C59 C56 C57 C52 -177.3(3)
C53 C52 C57 C56 0.1(4)
B1 C52 C57 C56 173.0(2)
C53 C54 C58 F20B 8.4(14)
C55 C54 C58 F20B -175.7(13)
C53 C54 C58 F21 163.0(3)
C55 C54 C58 F21 -21.1(5)
C53 C54 C58 F19A -61.8(7)
C55 C54 C58 F19A 114.1(6)
C53 C54 C58 F20A 50.9(5)
C55 C54 C58 F20A -133.2(4)
C53 C54 C58 F19B -111.1(11)
C55 C54 C58 F19B 64.7(11)
C55 C56 C59 F23 -139.0(3)
C57 C56 C59 F23 39.4(4)
C55 C56 C59 F22 98.9(4)
C57 C56 C59 F22 -82.6(4)
C55 C56 C59 F24 -19.9(4)
C57 C56 C59 F24 158.5(3)
F20B C58 F19B F21 119.0(9)
F19A C58 F19B F21 140.1(7)
F20A C58 F19B F21 93.6(11)
C54 C58 F19B F21 -113.3(4)
F20B C58 F21 F19B -103.0(12)
F19A C58 F21 F19B -31.2(6)
F20A C58 F21 F19B -139.4(7)
C54 C58 F21 F19B 102.7(8)
